data_4340305
loop_
_publ_author_name
'Hong, Keunil'
'Bak, Woojeong'
'Chun, Hyungphil'

_publ_section_title
;
 Robust Molecular Crystals of Titanium(IV)-oxo-Carboxylate Clusters
 Showing Water Stability and CO2 Sorption Capability.
;
_journal_issue 14
_journal_name_full 'Inorganic chemistry'
_journal_page_first 7288
_journal_page_last 7293
_journal_paper_doi 10.1021/ic500629y
_journal_volume 53
_journal_year 2014
_chemical_formula_moiety '[Ti6O6(2-bpyc)6(OiPr)6]'
_chemical_formula_sum 'C96 H96 O24 Ti6'
_chemical_formula_weight 1921.13
_chemical_name_systematic
; 
 ? 
;
_space_group_IT_number 2
_symmetry_cell_setting triclinic
_symmetry_space_group_name_Hall '-P 1'
_symmetry_space_group_name_H-M 'P -1'
_atom_sites_solution_hydrogens geom
_atom_sites_solution_primary direct
_atom_sites_solution_secondary difmap
_audit_creation_method SHELXL-97
_cell_angle_alpha 96.18(3)
_cell_angle_beta 110.66(3)
_cell_angle_gamma 92.05(3)
_cell_formula_units_Z 1
_cell_length_a 12.152(2)
_cell_length_b 13.180(3)
_cell_length_c 15.218(3)
_cell_measurement_temperature 100(2)
_cell_volume 2260.2(9)
_computing_cell_refinement HKL3000
_computing_data_collection 'PAL ADSC Quantum-210 ADX Program'
_computing_data_reduction HKL3000
_computing_molecular_graphics 'Diamond 3'
_computing_structure_refinement 'Bruker SHELXTL-XL'
_computing_structure_solution 'Bruker SHELXTL-XS'
_diffrn_ambient_temperature 100(2)
_diffrn_measured_fraction_theta_full 0.983
_diffrn_measured_fraction_theta_max 0.983
_diffrn_measurement_device_type 'ADSC Q210 CCD area detector'
_diffrn_measurement_method 'omega scan'
_diffrn_radiation_monochromator 'Si(111) double crystal monochromator'
_diffrn_radiation_source 'PLSII 2D bending magnet'
_diffrn_radiation_type Synchrotron
_diffrn_radiation_wavelength 0.65999
_diffrn_reflns_av_R_equivalents 0.0184
_diffrn_reflns_av_sigmaI/netI 0.0252
_diffrn_reflns_limit_h_max 18
_diffrn_reflns_limit_h_min -18
_diffrn_reflns_limit_k_max 19
_diffrn_reflns_limit_k_min -19
_diffrn_reflns_limit_l_max 23
_diffrn_reflns_limit_l_min -23
_diffrn_reflns_number 33759
_diffrn_reflns_theta_full 30.50
_diffrn_reflns_theta_max 30.50
_diffrn_reflns_theta_min 1.72
_exptl_absorpt_coefficient_mu 0.456
_exptl_absorpt_correction_T_max 0.9865
_exptl_absorpt_correction_T_min 0.9432
_exptl_absorpt_correction_type multi-scan
_exptl_absorpt_process_details 'HKL3000 Scalepack'
_exptl_crystal_colour Colorless
_exptl_crystal_density_diffrn 1.411
_exptl_crystal_density_method 'not measured'
_exptl_crystal_description Plate
_exptl_crystal_F_000 996
_exptl_crystal_size_max 0.13
_exptl_crystal_size_mid 0.10
_exptl_crystal_size_min 0.03
_refine_diff_density_max 0.914
_refine_diff_density_min -0.978
_refine_diff_density_rms 0.093
_refine_ls_extinction_coef 0.075(3)
_refine_ls_extinction_expression Fc^*^=kFc[1+0.001xFc^2^\l^3^/sin(2\q)]^-1/4^
_refine_ls_extinction_method SHELXL
_refine_ls_goodness_of_fit_ref 1.089
_refine_ls_hydrogen_treatment constr
_refine_ls_matrix_type full
_refine_ls_number_parameters 651
_refine_ls_number_reflns 16944
_refine_ls_number_restraints 96
_refine_ls_restrained_S_all 1.087
_refine_ls_R_factor_all 0.0517
_refine_ls_R_factor_gt 0.0463
_refine_ls_shift/su_max 0.001
_refine_ls_shift/su_mean 0.000
_refine_ls_structure_factor_coef Fsqd
_refine_ls_weighting_details 'calc w=1/[\s^2^(Fo^2^)+(0.1013P)^2^+0.2132P] where P=(Fo^2^+2Fc^2^)/3'
_refine_ls_weighting_scheme calc
_refine_ls_wR_factor_gt 0.1366
_refine_ls_wR_factor_ref 0.1412
_reflns_number_gt 14691
_reflns_number_total 16944
_reflns_threshold_expression >2sigma(I)
_cod_data_source_file ic500629y_si_002.cif
_cod_data_source_block 3
_cod_depositor_comments
;
The following automatic conversions were performed:

'_symmetry_cell_setting' value 'Triclinic' changed to 'triclinic'
according to
/usr/data/users/saulius/crontab/automatic-downloads/rss-feeds/ACS/lib/dictionaries/cif_core.dic
dictionary named 'cif_core.dic' version 2.4.2 from 2011-04-26.

Automatic conversion script
Id: cif_fix_values 2281 2013-09-26 08:29:07Z andrius 

 Adding full bibliography for 4340303--4340306.cif.
;
_cod_original_cell_volume 2260.2(8)
_cod_original_sg_symbol_Hall -P1
_cod_original_sg_symbol_H-M P-1
_cod_database_code 4340305

loop_
_symmetry_equiv_pos_as_xyz
'x, y, z'
'-x, -y, -z'

loop_
_atom_site_label
_atom_site_type_symbol
_atom_site_fract_x
_atom_site_fract_y
_atom_site_fract_z
_atom_site_U_iso_or_equiv
_atom_site_adp_type
_atom_site_occupancy
_atom_site_symmetry_multiplicity
_atom_site_calc_flag
_atom_site_refinement_flags
_atom_site_disorder_assembly
_atom_site_disorder_group
Ti1 Ti 0.395380(17) 0.486913(14) 0.101401(12) 0.01747(6) Uani 1 1 d . . .
Ti2 Ti 0.337243(17) 0.520280(14) -0.134022(12) 0.01804(6) Uani 1 1 d . . .
Ti3 Ti 0.506344(18) 0.324438(14) -0.037475(13) 0.01813(6) Uani 1 1 d . . .
O1 O 0.34172(8) 0.60601(6) 0.17178(6) 0.02302(16) Uani 1 1 d . . .
O2 O 0.42400(9) 0.74311(7) 0.13596(6) 0.02463(17) Uani 1 1 d . . .
O3 O 0.46950(8) 0.45941(7) 0.24174(5) 0.02154(15) Uani 1 1 d . . .
O4 O 0.66265(8) 0.46377(7) 0.26593(6) 0.02283(16) Uani 1 1 d . . .
O5 O 0.62748(8) 0.23418(6) 0.04015(6) 0.02307(16) Uani 1 1 d . . .
O6 O 0.74849(8) 0.34442(7) 0.16026(6) 0.02336(16) Uani 1 1 d . . .
O7 O 0.26771(8) 0.40452(6) 0.07859(6) 0.02180(15) Uani 1 1 d . . .
O8 O 0.20327(8) 0.44361(7) -0.16951(6) 0.02372(16) Uani 1 1 d . D .
O9 O 0.38879(8) 0.22833(7) -0.07779(7) 0.02617(17) Uani 1 1 d . . .
O10 O 0.35220(7) 0.55814(6) -0.00456(5) 0.01873(14) Uani 1 1 d . . .
O11 O 0.44499(7) 0.42031(6) -0.12544(5) 0.01916(14) Uani 1 1 d . . .
O12 O 0.49498(7) 0.38881(6) 0.07432(5) 0.01879(14) Uani 1 1 d . . .
C1 C 0.36648(11) 0.70107(9) 0.17845(8) 0.0224(2) Uani 1 1 d . . .
C2 C 0.31880(11) 0.76770(9) 0.24084(8) 0.0245(2) Uani 1 1 d . . .
C3 C 0.19671(14) 0.75968(12) 0.21680(12) 0.0357(3) Uani 1 1 d . . .
H3 H 0.1490 0.7130 0.1638 0.043 Uiso 1 1 calc R . .
C4 C 0.14383(15) 0.81919(13) 0.26948(14) 0.0424(4) Uani 1 1 d . . .
H4 H 0.0605 0.8148 0.2518 0.051 Uiso 1 1 calc R . .
C5 C 0.21476(15) 0.88519(12) 0.34828(12) 0.0388(3) Uani 1 1 d . . .
H5 H 0.1798 0.9255 0.3854 0.047 Uiso 1 1 calc R . .
C6 C 0.33611(14) 0.89248(11) 0.37299(10) 0.0327(3) Uani 1 1 d . . .
H6 H 0.3833 0.9373 0.4276 0.039 Uiso 1 1 calc R . .
C7 C 0.39150(12) 0.83526(9) 0.31930(8) 0.0252(2) Uani 1 1 d . . .
C8 C 0.52223(12) 0.84564(10) 0.35026(8) 0.0267(2) Uani 1 1 d . . .
C9 C 0.58749(13) 0.75979(12) 0.35229(11) 0.0345(3) Uani 1 1 d . . .
H9 H 0.5479 0.6933 0.3311 0.041 Uiso 1 1 calc R . .
C10 C 0.71051(16) 0.77183(16) 0.38539(16) 0.0504(5) Uani 1 1 d . . .
H10 H 0.7543 0.7135 0.3858 0.060 Uiso 1 1 calc R . .
C11 C 0.76915(16) 0.86820(18) 0.41756(15) 0.0535(5) Uani 1 1 d . . .
H11 H 0.8529 0.8758 0.4417 0.064 Uiso 1 1 calc R . .
C12 C 0.70519(16) 0.95371(15) 0.41443(12) 0.0451(4) Uani 1 1 d . . .
H12 H 0.7452 1.0200 0.4353 0.054 Uiso 1 1 calc R . .
C13 C 0.58279(14) 0.94249(12) 0.38092(10) 0.0350(3) Uani 1 1 d . . .
H13 H 0.5397 1.0015 0.3788 0.042 Uiso 1 1 calc R . .
C14 C 0.57582(10) 0.45348(8) 0.29250(7) 0.02053(19) Uani 1 1 d . . .
C15 C 0.60395(10) 0.43801(9) 0.39411(7) 0.02170(19) Uani 1 1 d . . .
C16 C 0.67910(13) 0.51400(11) 0.46169(9) 0.0305(3) Uani 1 1 d . . .
H16 H 0.7142 0.5681 0.4416 0.037 Uiso 1 1 calc R . .
C17 C 0.70356(15) 0.51212(14) 0.55761(9) 0.0401(3) Uani 1 1 d . . .
H17 H 0.7531 0.5656 0.6027 0.048 Uiso 1 1 calc R . .
C18 C 0.65560(15) 0.43234(16) 0.58690(10) 0.0440(4) Uani 1 1 d . . .
H18 H 0.6713 0.4304 0.6524 0.053 Uiso 1 1 calc R . .
C19 C 0.58466(14) 0.35524(15) 0.52085(12) 0.0420(4) Uani 1 1 d . . .
H19 H 0.5538 0.2996 0.5423 0.050 Uiso 1 1 calc R . .
C20 C 0.55589(12) 0.35553(11) 0.42271(10) 0.0298(3) Uani 1 1 d . A .
C21 C 0.48309(14) 0.26792(12) 0.35642(14) 0.0438(4) Uani 1 1 d . . .
C22A C 0.4978(4) 0.2285(4) 0.2812(4) 0.0327(8) Uani 0.648(10) 1 d PU A 1
H22A H 0.5578 0.2592 0.2639 0.039 Uiso 0.648(10) 1 calc PR A 1
C23A C 0.4311(3) 0.1438(2) 0.2244(3) 0.0391(8) Uani 0.648(10) 1 d PU A 1
H23A H 0.4443 0.1174 0.1686 0.047 Uiso 0.648(10) 1 calc PR A 1
C24A C 0.3434(6) 0.0967(4) 0.2493(5) 0.0463(13) Uani 0.648(10) 1 d PU A 1
H24A H 0.2967 0.0378 0.2108 0.056 Uiso 0.648(10) 1 calc PR A 1
C25A C 0.3254(3) 0.1362(3) 0.3300(4) 0.0453(10) Uani 0.648(10) 1 d PU A 1
H25A H 0.2663 0.1040 0.3473 0.054 Uiso 0.648(10) 1 calc PR A 1
C26A C 0.3924(3) 0.2227(3) 0.3867(3) 0.0342(7) Uani 0.648(10) 1 d PU A 1
H26A H 0.3800 0.2511 0.4422 0.041 Uiso 0.648(10) 1 calc PR A 1
C22B C 0.5218(8) 0.2345(6) 0.2637(7) 0.0345(16) Uani 0.352(10) 1 d PU A 2
H22B H 0.5854 0.2732 0.2574 0.041 Uiso 0.352(10) 1 calc PR A 2
C23B C 0.4619(8) 0.1478(4) 0.1910(7) 0.052(2) Uani 0.352(10) 1 d PU A 2
H23B H 0.4854 0.1306 0.1383 0.062 Uiso 0.352(10) 1 calc PR A 2
C24B C 0.3700(8) 0.0921(5) 0.2022(9) 0.067(3) Uani 0.352(10) 1 d PU A 2
H24B H 0.3299 0.0348 0.1571 0.080 Uiso 0.352(10) 1 calc PR A 2
C25B C 0.3368(11) 0.1193(7) 0.2778(12) 0.060(4) Uani 0.352(10) 1 d PU A 2
H25B H 0.2725 0.0813 0.2837 0.072 Uiso 0.352(10) 1 calc PR A 2
C26B C 0.3946(6) 0.2009(6) 0.3461(8) 0.0488(19) Uani 0.352(10) 1 d PU A 2
H26B H 0.3643 0.2106 0.3958 0.059 Uiso 0.352(10) 1 calc PR A 2
C27 C 0.72351(11) 0.25952(9) 0.10868(8) 0.02201(19) Uani 1 1 d . . .
C28 C 0.81412(11) 0.18204(9) 0.12406(9) 0.0242(2) Uani 1 1 d . . .
C29 C 0.81262(12) 0.12010(10) 0.04325(10) 0.0287(2) Uani 1 1 d . . .
H29 H 0.7536 0.1261 -0.0163 0.034 Uiso 1 1 calc R . .
C30 C 0.89660(14) 0.04966(12) 0.04898(12) 0.0358(3) Uani 1 1 d . . .
H30 H 0.8945 0.0072 -0.0062 0.043 Uiso 1 1 calc R . .
C31 C 0.98341(14) 0.04183(13) 0.13568(13) 0.0384(3) Uani 1 1 d . . .
H31 H 1.0421 -0.0050 0.1398 0.046 Uiso 1 1 calc R . .
C32 C 0.98462(13) 0.10238(12) 0.21642(11) 0.0338(3) Uani 1 1 d . . .
H32 H 1.0441 0.0959 0.2756 0.041 Uiso 1 1 calc R . .
C33 C 0.90016(11) 0.17284(10) 0.21271(9) 0.0265(2) Uani 1 1 d . . .
C34 C 0.90025(13) 0.22710(12) 0.30321(10) 0.0324(3) Uani 1 1 d . . .
C35 C 0.99118(19) 0.2985(2) 0.35898(15) 0.0615(6) Uani 1 1 d . . .
H35 H 1.0543 0.3154 0.3387 0.074 Uiso 1 1 calc R . .
C36 C 0.9896(2) 0.3456(3) 0.44512(18) 0.0871(10) Uani 1 1 d . . .
H36 H 1.0518 0.3947 0.4833 0.105 Uiso 1 1 calc R . .
C37 C 0.8990(2) 0.3216(2) 0.47509(13) 0.0733(8) Uani 1 1 d . . .
H37 H 0.8976 0.3553 0.5330 0.088 Uiso 1 1 calc R . .
C38 C 0.8098(2) 0.24834(18) 0.42109(13) 0.0549(5) Uani 1 1 d . . .
H38 H 0.7486 0.2299 0.4430 0.066 Uiso 1 1 calc R . .
C39 C 0.80968(17) 0.20181(13) 0.33487(12) 0.0407(3) Uani 1 1 d . . .
H39 H 0.7475 0.1524 0.2972 0.049 Uiso 1 1 calc R . .
C40A C 0.2215(2) 0.31359(15) 0.10101(15) 0.0279(3) Uani 0.70 1 d P B 1
H40A H 0.2797 0.2604 0.1088 0.033 Uiso 0.70 1 calc PR B 1
C40B C 0.1691(4) 0.3418(4) 0.0820(3) 0.0268(7) Uani 0.30 1 d P B 2
H40B H 0.0927 0.3727 0.0526 0.032 Uiso 0.30 1 calc PR B 2
C41 C 0.19886(16) 0.33831(16) 0.19186(12) 0.0451(4) Uani 1 1 d . . .
H41A H 0.2732 0.3630 0.2433 0.068 Uiso 1 1 calc R B 1
H41B H 0.1656 0.2765 0.2069 0.068 Uiso 1 1 calc R B 1
H41C H 0.1430 0.3914 0.1844 0.068 Uiso 1 1 calc R B 1
C42A C 0.1069(2) 0.27434(19) 0.02054(19) 0.0412(5) Uani 0.70 1 d P B 1
H42A H 0.1225 0.2582 -0.0381 0.062 Uiso 0.70 1 calc PR B 1
H42B H 0.0505 0.3271 0.0123 0.062 Uiso 0.70 1 calc PR B 1
H42C H 0.0738 0.2125 0.0356 0.062 Uiso 0.70 1 calc PR B 1
C42B C 0.1684(6) 0.2366(4) 0.0331(4) 0.0368(10) Uani 0.30 1 d P B 2
H42D H 0.1509 0.2397 -0.0345 0.055 Uiso 0.30 1 calc PR B 2
H42E H 0.1079 0.1911 0.0411 0.055 Uiso 0.30 1 calc PR B 2
H42F H 0.2459 0.2102 0.0609 0.055 Uiso 0.30 1 calc PR B 2
C43 C 0.08427(13) 0.42500(13) -0.17716(11) 0.0349(3) Uani 1 1 d . . .
H43 H 0.0780 0.3563 -0.1564 0.042 Uiso 1 1 calc R C 1
C44 C 0.05527(14) 0.50130(13) -0.10872(12) 0.0366(3) Uani 1 1 d . D .
H44A H -0.0269 0.4873 -0.1146 0.055 Uiso 1 1 calc R . .
H44B H 0.0664 0.5707 -0.1233 0.055 Uiso 1 1 calc R . .
H44C H 0.1075 0.4954 -0.0439 0.055 Uiso 1 1 calc R . .
C45A C 0.0068(5) 0.4164(4) -0.2771(4) 0.0513(10) Uani 0.70 1 d P D 1
H45A H 0.0337 0.3646 -0.3144 0.077 Uiso 0.70 1 calc PR D 1
H45B H 0.0092 0.4826 -0.3004 0.077 Uiso 0.70 1 calc PR D 1
H45C H -0.0742 0.3964 -0.2831 0.077 Uiso 0.70 1 calc PR D 1
C45B C 0.0121(9) 0.4590(9) -0.2826(7) 0.053(2) Uani 0.30 1 d P D 2
H45D H 0.0272 0.4129 -0.3314 0.079 Uiso 0.30 1 calc PR D 2
H45E H 0.0391 0.5294 -0.2847 0.079 Uiso 0.30 1 calc PR D 2
H45F H -0.0726 0.4549 -0.2943 0.079 Uiso 0.30 1 calc PR D 2
C46A C 0.34308(18) 0.14121(14) -0.15116(13) 0.0319(4) Uani 0.75 1 d P E 1
H46A H 0.3732 0.1510 -0.2032 0.038 Uiso 0.75 1 calc PR E 1
C46B C 0.3102(6) 0.1374(4) -0.1086(4) 0.0395(15) Uani 0.25 1 d P E 2
H46B H 0.2797 0.1288 -0.0565 0.047 Uiso 0.25 1 calc PR E 2
C47 C 0.21096(17) 0.14272(19) -0.19001(14) 0.0567(5) Uani 1 1 d . . .
H47A H 0.1897 0.2073 -0.2157 0.085 Uiso 1 1 calc R E 1
H47B H 0.1801 0.1365 -0.1392 0.085 Uiso 1 1 calc R E 1
H47C H 0.1770 0.0853 -0.2404 0.085 Uiso 1 1 calc R E 1
C48 C 0.3900(2) 0.04865(14) -0.1102(2) 0.0651(6) Uani 1 1 d . . .
H48A H 0.4764 0.0558 -0.0878 0.098 Uiso 1 1 calc R E 1
H48B H 0.3604 -0.0111 -0.1586 0.098 Uiso 1 1 calc R E 1
H48C H 0.3646 0.0397 -0.0570 0.098 Uiso 1 1 calc R E 1

loop_
_atom_site_aniso_label
_atom_site_aniso_U_11
_atom_site_aniso_U_22
_atom_site_aniso_U_33
_atom_site_aniso_U_23
_atom_site_aniso_U_13
_atom_site_aniso_U_12
Ti1 0.02301(10) 0.01752(9) 0.01185(9) 0.00177(6) 0.00629(7) 0.00116(6)
Ti2 0.02297(10) 0.01869(9) 0.01174(9) 0.00240(6) 0.00526(7) 0.00141(7)
Ti3 0.02478(10) 0.01571(9) 0.01390(9) 0.00123(6) 0.00718(7) 0.00130(6)
O1 0.0326(4) 0.0206(4) 0.0180(3) 0.0016(3) 0.0118(3) 0.0037(3)
O2 0.0358(5) 0.0203(4) 0.0209(4) 0.0008(3) 0.0146(3) 0.0025(3)
O3 0.0261(4) 0.0243(4) 0.0140(3) 0.0040(3) 0.0066(3) 0.0018(3)
O4 0.0267(4) 0.0282(4) 0.0143(3) 0.0056(3) 0.0073(3) 0.0025(3)
O5 0.0283(4) 0.0202(4) 0.0208(4) 0.0042(3) 0.0082(3) 0.0044(3)
O6 0.0293(4) 0.0221(4) 0.0185(3) 0.0051(3) 0.0074(3) 0.0044(3)
O7 0.0259(4) 0.0213(4) 0.0187(3) 0.0029(3) 0.0088(3) -0.0014(3)
O8 0.0251(4) 0.0259(4) 0.0187(3) 0.0013(3) 0.0068(3) -0.0020(3)
O9 0.0307(4) 0.0183(4) 0.0267(4) 0.0007(3) 0.0079(3) -0.0027(3)
O10 0.0237(4) 0.0194(3) 0.0129(3) 0.0024(2) 0.0061(3) 0.0021(3)
O11 0.0252(4) 0.0178(3) 0.0129(3) 0.0016(2) 0.0050(3) 0.0016(3)
O12 0.0257(4) 0.0172(3) 0.0143(3) 0.0022(2) 0.0082(3) 0.0019(3)
C1 0.0289(5) 0.0215(5) 0.0178(4) 0.0012(3) 0.0099(4) 0.0039(4)
C2 0.0320(6) 0.0220(5) 0.0225(5) 0.0002(4) 0.0139(4) 0.0038(4)
C3 0.0336(7) 0.0317(6) 0.0420(7) -0.0071(5) 0.0171(6) 0.0010(5)
C4 0.0367(8) 0.0362(7) 0.0592(10) -0.0073(7) 0.0270(7) 0.0038(6)
C5 0.0492(9) 0.0308(7) 0.0464(8) -0.0041(6) 0.0319(7) 0.0054(6)
C6 0.0475(8) 0.0267(6) 0.0286(6) -0.0034(5) 0.0217(6) 0.0023(5)
C7 0.0368(6) 0.0228(5) 0.0195(5) 0.0024(4) 0.0144(4) 0.0043(4)
C8 0.0347(6) 0.0300(6) 0.0166(4) 0.0037(4) 0.0108(4) 0.0012(5)
C9 0.0356(7) 0.0358(7) 0.0381(7) 0.0175(6) 0.0165(6) 0.0063(5)
C10 0.0367(8) 0.0552(10) 0.0670(12) 0.0348(9) 0.0199(8) 0.0091(7)
C11 0.0332(8) 0.0713(13) 0.0535(10) 0.0282(10) 0.0077(7) -0.0044(8)
C12 0.0450(9) 0.0523(10) 0.0321(7) 0.0043(6) 0.0083(6) -0.0118(7)
C13 0.0430(8) 0.0357(7) 0.0229(5) -0.0022(5) 0.0099(5) -0.0035(6)
C14 0.0275(5) 0.0196(4) 0.0136(4) 0.0033(3) 0.0060(4) 0.0009(4)
C15 0.0263(5) 0.0258(5) 0.0144(4) 0.0067(3) 0.0076(4) 0.0044(4)
C16 0.0396(7) 0.0310(6) 0.0162(5) 0.0032(4) 0.0044(4) 0.0034(5)
C17 0.0491(9) 0.0506(9) 0.0149(5) 0.0011(5) 0.0042(5) 0.0159(7)
C18 0.0443(8) 0.0765(12) 0.0198(5) 0.0206(7) 0.0160(6) 0.0260(8)
C19 0.0354(7) 0.0653(11) 0.0376(7) 0.0351(7) 0.0189(6) 0.0134(7)
C20 0.0262(6) 0.0364(6) 0.0300(6) 0.0186(5) 0.0098(5) 0.0051(5)
C21 0.0324(7) 0.0305(7) 0.0582(10) 0.0237(7) -0.0012(7) -0.0018(5)
C22A 0.0316(17) 0.0248(13) 0.0387(18) 0.0103(11) 0.0072(11) 0.0009(11)
C23A 0.0429(15) 0.0266(11) 0.0365(15) -0.0004(10) 0.0015(11) 0.0073(10)
C24A 0.0429(18) 0.023(2) 0.056(3) 0.0038(16) -0.0031(19) -0.0018(15)
C25A 0.0348(13) 0.0320(13) 0.062(2) 0.0178(15) 0.0062(13) -0.0053(9)
C26A 0.0324(11) 0.0301(12) 0.0390(15) 0.0151(11) 0.0088(11) -0.0019(8)
C22B 0.035(4) 0.0169(17) 0.039(4) 0.011(2) -0.004(2) -0.005(2)
C23B 0.060(4) 0.023(2) 0.047(4) -0.001(2) -0.010(3) 0.006(2)
C24B 0.058(4) 0.023(2) 0.083(6) 0.007(3) -0.020(4) -0.003(2)
C25B 0.046(4) 0.028(5) 0.090(10) 0.021(5) 0.004(6) -0.009(4)
C26B 0.039(3) 0.042(3) 0.061(5) 0.025(3) 0.007(3) 0.000(2)
C27 0.0275(5) 0.0214(5) 0.0203(4) 0.0070(4) 0.0108(4) 0.0050(4)
C28 0.0268(5) 0.0226(5) 0.0273(5) 0.0083(4) 0.0129(4) 0.0051(4)
C29 0.0309(6) 0.0286(6) 0.0310(6) 0.0055(4) 0.0157(5) 0.0061(4)
C30 0.0386(7) 0.0348(7) 0.0427(7) 0.0061(6) 0.0241(6) 0.0113(5)
C31 0.0355(7) 0.0393(7) 0.0501(9) 0.0143(6) 0.0235(6) 0.0166(6)
C32 0.0295(6) 0.0367(7) 0.0398(7) 0.0159(6) 0.0141(5) 0.0112(5)
C33 0.0266(5) 0.0271(5) 0.0289(5) 0.0107(4) 0.0115(4) 0.0054(4)
C34 0.0334(6) 0.0373(7) 0.0250(5) 0.0103(5) 0.0060(5) 0.0127(5)
C35 0.0445(10) 0.0781(15) 0.0448(10) -0.0123(10) 0.0014(8) -0.0026(10)
C36 0.0625(15) 0.113(2) 0.0498(12) -0.0338(14) -0.0115(11) 0.0109(15)
C37 0.0753(15) 0.103(2) 0.0257(7) -0.0068(9) -0.0001(8) 0.0459(14)
C38 0.0697(13) 0.0702(13) 0.0340(8) 0.0162(8) 0.0240(8) 0.0392(11)
C39 0.0519(9) 0.0418(8) 0.0365(7) 0.0106(6) 0.0230(7) 0.0171(7)
C40A 0.0274(9) 0.0247(8) 0.0355(9) 0.0122(7) 0.0137(7) 0.0039(7)
C40B 0.025(2) 0.033(2) 0.0236(17) 0.0036(15) 0.0112(15) 0.0002(17)
C41 0.0454(9) 0.0628(11) 0.0359(7) 0.0185(7) 0.0221(7) 0.0024(7)
C42A 0.0395(12) 0.0337(10) 0.0471(12) 0.0002(9) 0.0146(10) -0.0124(9)
C42B 0.047(3) 0.027(2) 0.036(2) 0.0005(17) 0.016(2) -0.005(2)
C43 0.0277(6) 0.0420(7) 0.0320(6) 0.0001(5) 0.0094(5) -0.0072(5)
C44 0.0333(7) 0.0429(8) 0.0386(7) 0.0110(6) 0.0168(6) 0.0081(6)
C45A 0.0350(14) 0.072(3) 0.0341(14) 0.0068(18) -0.0029(10) -0.0075(18)
C45B 0.028(3) 0.094(8) 0.023(3) 0.001(4) -0.004(2) 0.000(5)
C46A 0.0387(9) 0.0278(8) 0.0291(8) -0.0061(6) 0.0160(7) -0.0099(7)
C46B 0.060(4) 0.027(2) 0.041(3) -0.015(2) 0.038(3) -0.024(2)
C47 0.0389(9) 0.0763(14) 0.0468(10) -0.0222(9) 0.0163(7) -0.0211(9)
C48 0.0839(16) 0.0223(7) 0.0924(17) -0.0085(9) 0.0412(14) -0.0046(8)

loop_
_atom_type_symbol
_atom_type_description
_atom_type_scat_dispersion_real
_atom_type_scat_dispersion_imag
_atom_type_scat_source
C C 0.0025 0.0014 'International Tables Vol C Tables 4.2.6.8 and 6.1.1.4'
H H 0.0000 0.0000 'International Tables Vol C Tables 4.2.6.8 and 6.1.1.4'
O O 0.0091 0.0052 'International Tables Vol C Tables 4.2.6.8 and 6.1.1.4'
Ti Ti 0.2564 0.3888 'International Tables Vol C Tables 4.2.6.8 and 6.1.1.4'

loop_
_geom_angle_atom_site_label_1
_geom_angle_atom_site_label_2
_geom_angle_atom_site_label_3
_geom_angle
_geom_angle_site_symmetry_1
_geom_angle_site_symmetry_3
O7 Ti1 O10 102.43(5) . .
O7 Ti1 O12 99.01(4) . .
O10 Ti1 O12 103.21(4) . .
O7 Ti1 O1 94.93(5) . .
O10 Ti1 O1 88.05(4) . .
O12 Ti1 O1 159.67(4) . .
O7 Ti1 O3 93.34(5) . .
O10 Ti1 O3 159.70(4) . .
O12 Ti1 O3 86.60(4) . .
O1 Ti1 O3 77.83(4) . .
O7 Ti1 O11 176.54(4) . 2_665
O10 Ti1 O11 77.92(4) . 2_665
O12 Ti1 O11 77.59(4) . 2_665
O1 Ti1 O11 88.52(4) . 2_665
O3 Ti1 O11 87.11(5) . 2_665
O7 Ti1 Ti3 143.78(3) . 2_665
O10 Ti1 Ti3 42.40(3) . 2_665
O12 Ti1 Ti3 98.28(3) . 2_665
O1 Ti1 Ti3 78.52(3) . 2_665
O3 Ti1 Ti3 119.27(4) . 2_665
O11 Ti1 Ti3 37.38(3) 2_665 2_665
O7 Ti1 Ti2 140.75(3) . 2_665
O10 Ti1 Ti2 98.18(4) . 2_665
O12 Ti1 Ti2 43.37(3) . 2_665
O1 Ti1 Ti2 118.97(4) . 2_665
O3 Ti1 Ti2 76.62(4) . 2_665
O11 Ti1 Ti2 36.12(3) 2_665 2_665
Ti3 Ti1 Ti2 67.95(3) 2_665 2_665
O8 Ti2 O11 101.14(4) . .
O8 Ti2 O10 97.10(5) . .
O11 Ti2 O10 103.22(5) . .
O8 Ti2 O4 97.62(5) . 2_665
O11 Ti2 O4 88.62(5) . 2_665
O10 Ti2 O4 158.93(4) . 2_665
O8 Ti2 O6 92.97(5) . 2_665
O11 Ti2 O6 162.20(4) . 2_665
O10 Ti2 O6 85.54(4) . 2_665
O4 Ti2 O6 78.71(4) 2_665 2_665
O8 Ti2 O12 173.57(4) . 2_665
O11 Ti2 O12 77.95(4) . 2_665
O10 Ti2 O12 77.02(5) . 2_665
O4 Ti2 O12 88.74(5) 2_665 2_665
O6 Ti2 O12 89.21(4) 2_665 2_665
O8 Ti2 Ti3 138.68(4) . 2_665
O11 Ti2 Ti3 98.14(4) . 2_665
O10 Ti2 Ti3 42.65(3) . 2_665
O4 Ti2 Ti3 119.14(3) 2_665 2_665
O6 Ti2 Ti3 77.67(4) 2_665 2_665
O12 Ti2 Ti3 36.21(3) 2_665 2_665
O8 Ti2 Ti1 143.19(3) . 2_665
O11 Ti2 Ti1 42.61(3) . 2_665
O10 Ti2 Ti1 98.00(4) . 2_665
O4 Ti2 Ti1 78.82(4) 2_665 2_665
O6 Ti2 Ti1 121.51(4) 2_665 2_665
O12 Ti2 Ti1 37.27(3) 2_665 2_665
Ti3 Ti2 Ti1 67.96(3) 2_665 2_665
O9 Ti3 O12 103.48(5) . .
O9 Ti3 O11 100.56(5) . .
O12 Ti3 O11 102.90(4) . .
O9 Ti3 O5 95.07(5) . .
O12 Ti3 O5 89.54(4) . .
O11 Ti3 O5 157.03(4) . .
O9 Ti3 O2 90.07(5) . 2_665
O12 Ti3 O2 161.79(4) . 2_665
O11 Ti3 O2 86.17(4) . 2_665
O5 Ti3 O2 77.02(4) . 2_665
O9 Ti3 O10 177.26(4) . 2_665
O12 Ti3 O10 78.81(4) . 2_665
O11 Ti3 O10 77.36(4) . 2_665
O5 Ti3 O10 86.42(4) . 2_665
O2 Ti3 O10 88.02(4) 2_665 2_665
O9 Ti3 Ti1 141.26(4) . 2_665
O12 Ti3 Ti1 98.55(3) . 2_665
O11 Ti3 Ti1 42.94(3) . 2_665
O5 Ti3 Ti1 116.74(3) . 2_665
O2 Ti3 Ti1 77.21(3) 2_665 2_665
O10 Ti3 Ti1 36.24(3) 2_665 2_665
O9 Ti3 Ti2 145.13(4) . 2_665
O12 Ti3 Ti2 43.24(3) . 2_665
O11 Ti3 Ti2 98.02(3) . 2_665
O5 Ti3 Ti2 77.79(4) . 2_665
O2 Ti3 Ti2 120.51(3) 2_665 2_665
O10 Ti3 Ti2 37.47(3) 2_665 2_665
Ti1 Ti3 Ti2 67.98(2) 2_665 2_665
C1 O1 Ti1 129.09(8) . .
C1 O2 Ti3 128.98(8) . 2_665
C14 O3 Ti1 130.10(8) . .
C14 O4 Ti2 128.88(8) . 2_665
C27 O5 Ti3 129.60(8) . .
C27 O6 Ti2 127.75(8) . 2_665
C40A O7 C40B 29.5(2) . .
C40A O7 Ti1 145.36(11) . .
C40B O7 Ti1 167.49(18) . .
C43 O8 Ti2 152.98(9) . .
C46B O9 C46A 35.4(2) . .
C46B O9 Ti3 169.3(3) . .
C46A O9 Ti3 139.13(10) . .
Ti1 O10 Ti2 132.69(5) . .
Ti1 O10 Ti3 101.36(5) . 2_665
Ti2 O10 Ti3 99.88(5) . 2_665
Ti2 O11 Ti3 133.39(5) . .
Ti2 O11 Ti1 101.27(4) . 2_665
Ti3 O11 Ti1 99.68(4) . 2_665
Ti3 O12 Ti1 133.93(5) . .
Ti3 O12 Ti2 100.56(5) . 2_665
Ti1 O12 Ti2 99.36(4) . 2_665
O2 C1 O1 125.68(11) . .
O2 C1 C2 118.63(11) . .
O1 C1 C2 115.67(10) . .
C3 C2 C7 120.86(12) . .
C3 C2 C1 116.43(12) . .
C7 C2 C1 122.71(11) . .
C4 C3 C2 120.80(14) . .
C5 C4 C3 119.02(15) . .
C6 C5 C4 120.32(13) . .
C5 C6 C7 121.75(13) . .
C2 C7 C6 117.22(13) . .
C2 C7 C8 123.62(11) . .
C6 C7 C8 119.10(12) . .
C13 C8 C9 118.65(14) . .
C13 C8 C7 119.82(13) . .
C9 C8 C7 121.50(12) . .
C10 C9 C8 120.10(16) . .
C11 C10 C9 120.45(18) . .
C10 C11 C12 119.80(17) . .
C11 C12 C13 120.11(17) . .
C12 C13 C8 120.86(16) . .
O3 C14 O4 125.23(10) . .
O3 C14 C15 118.24(10) . .
O4 C14 C15 116.46(10) . .
C16 C15 C20 119.99(11) . .
C16 C15 C14 116.29(11) . .
C20 C15 C14 123.68(11) . .
C17 C16 C15 121.33(14) . .
C18 C17 C16 119.39(16) . .
C17 C18 C19 119.62(13) . .
C18 C19 C20 122.62(14) . .
C15 C20 C19 116.99(14) . .
C15 C20 C21 123.53(13) . .
C19 C20 C21 119.40(14) . .
C22A C21 C26B 93.7(6) . .
C22A C21 C26A 120.5(3) . .
C26B C21 C26A 26.9(5) . .
C22A C21 C20 125.4(3) . .
C26B C21 C20 140.8(6) . .
C26A C21 C20 113.9(2) . .
C22A C21 C22B 10.7(4) . .
C26B C21 C22B 104.5(6) . .
C26A C21 C22B 131.3(3) . .
C20 C21 C22B 114.7(3) . .
C21 C22A C23A 123.1(3) . .
C22A C23A C24A 119.3(4) . .
C25A C24A C23A 119.4(5) . .
C24A C25A C26A 121.0(4) . .
C25A C26A C21 116.6(3) . .
C23B C22B C21 122.9(6) . .
C24B C23B C22B 117.5(8) . .
C25B C24B C23B 120.1(7) . .
C24B C25B C26B 121.8(10) . .
C21 C26B C25B 133.3(10) . .
O6 C27 O5 124.82(11) . .
O6 C27 C28 119.49(11) . .
O5 C27 C28 115.62(11) . .
C29 C28 C33 120.10(12) . .
C29 C28 C27 116.08(11) . .
C33 C28 C27 123.76(11) . .
C30 C29 C28 120.67(13) . .
C31 C30 C29 119.60(14) . .
C30 C31 C32 120.00(13) . .
C31 C32 C33 121.47(14) . .
C32 C33 C28 118.12(13) . .
C32 C33 C34 118.12(12) . .
C28 C33 C34 123.55(11) . .
C35 C34 C39 119.42(17) . .
C35 C34 C33 121.52(16) . .
C39 C34 C33 118.98(14) . .
C34 C35 C36 119.7(2) . .
C37 C36 C35 120.6(2) . .
C36 C37 C38 120.0(2) . .
C37 C38 C39 119.9(2) . .
C38 C39 C34 120.34(19) . .
O7 C40A C41 109.07(16) . .
O7 C40A C42A 108.78(17) . .
C41 C40A C42A 110.06(18) . .
O7 C40B C42B 108.4(4) . .
O7 C40B C41 103.8(3) . .
C42B C40B C41 110.1(4) . .
C40A C41 C40B 27.25(18) . .
O8 C43 C45A 109.5(2) . .
O8 C43 C44 110.42(12) . .
C45A C43 C44 116.8(3) . .
O8 C43 C45B 101.5(4) . .
C45A C43 C45B 20.3(4) . .
C44 C43 C45B 104.6(5) . .
O9 C46A C48 108.11(17) . .
O9 C46A C47 107.13(15) . .
C48 C46A C47 116.47(18) . .
C47 C46B O9 114.3(5) . .
C47 C46B C48 117.9(4) . .
O9 C46B C48 105.1(4) . .
C46B C47 C46A 35.0(2) . .
C46A C48 C46B 33.7(2) . .

loop_
_geom_bond_atom_site_label_1
_geom_bond_atom_site_label_2
_geom_bond_distance
_geom_bond_site_symmetry_2
Ti1 O7 1.7677(11) .
Ti1 O10 1.8764(10) .
Ti1 O12 1.9121(10) .
Ti1 O1 2.0593(10) .
Ti1 O3 2.0824(10) .
Ti1 O11 2.1506(11) 2_665
Ti1 Ti3 3.1117(8) 2_665
Ti1 Ti2 3.1155(7) 2_665
Ti2 O8 1.7628(11) .
Ti2 O11 1.8728(10) .
Ti2 O10 1.9217(9) .
Ti2 O4 2.0411(9) 2_665
Ti2 O6 2.1018(11) 2_665
Ti2 O12 2.1684(12) 2_665
Ti2 Ti3 3.1118(14) 2_665
Ti2 Ti1 3.1155(7) 2_665
Ti3 O9 1.7625(11) .
Ti3 O12 1.8699(9) .
Ti3 O11 1.9162(10) .
Ti3 O5 2.0440(11) .
Ti3 O2 2.1017(10) 2_665
Ti3 O10 2.1400(12) 2_665
Ti3 Ti1 3.1117(8) 2_665
Ti3 Ti2 3.1119(14) 2_665
O1 C1 1.2628(14) .
O2 C1 1.2577(15) .
O2 Ti3 2.1018(10) 2_665
O3 C14 1.2602(15) .
O4 C14 1.2641(14) .
O4 Ti2 2.0411(9) 2_665
O5 C27 1.2647(16) .
O6 C27 1.2565(15) .
O6 Ti2 2.1018(11) 2_665
O7 C40A 1.429(2) .
O7 C40B 1.450(4) .
O8 C43 1.4194(17) .
O9 C46B 1.432(5) .
O9 C46A 1.454(2) .
O10 Ti3 2.1400(12) 2_665
O11 Ti1 2.1506(11) 2_665
O12 Ti2 2.1683(12) 2_665
C1 C2 1.5013(16) .
C2 C3 1.394(2) .
C2 C7 1.4033(18) .
C3 C4 1.391(2) .
C4 C5 1.389(2) .
C5 C6 1.384(2) .
C6 C7 1.4076(18) .
C7 C8 1.486(2) .
C8 C13 1.397(2) .
C8 C9 1.402(2) .
C9 C10 1.396(2) .
C10 C11 1.384(3) .
C11 C12 1.387(3) .
C12 C13 1.388(2) .
C14 C15 1.4997(15) .
C15 C16 1.3946(19) .
C15 C20 1.3957(17) .
C16 C17 1.3863(18) .
C17 C18 1.373(3) .
C18 C19 1.375(3) .
C19 C20 1.409(2) .
C20 C21 1.476(2) .
C21 C22A 1.279(6) .
C21 C26B 1.321(7) .
C21 C26A 1.467(4) .
C21 C22B 1.659(12) .
C22A C23A 1.373(6) .
C23A C24A 1.397(9) .
C24A C25A 1.374(7) .
C25A C26A 1.390(5) .
C22B C23B 1.470(11) .
C23B C24B 1.385(13) .
C24B C25B 1.365(16) .
C25B C26B 1.386(13) .
C27 C28 1.5034(17) .
C28 C29 1.3950(19) .
C28 C33 1.4060(18) .
C29 C30 1.3906(19) .
C30 C31 1.385(2) .
C31 C32 1.386(2) .
C32 C33 1.3993(19) .
C33 C34 1.482(2) .
C34 C35 1.386(3) .
C34 C39 1.392(2) .
C35 C36 1.395(3) .
C36 C37 1.371(5) .
C37 C38 1.381(4) .
C38 C39 1.387(2) .
C40A C41 1.507(3) .
C40A C42A 1.522(3) .
C40B C42B 1.500(7) .
C40B C41 1.588(5) .
C43 C45A 1.468(5) .
C43 C44 1.510(2) .
C43 C45B 1.654(10) .
C46A C48 1.471(3) .
C46A C47 1.504(3) .
C46B C47 1.402(8) .
C46B C48 1.550(8) .
